data_2205558
loop_
_publ_author_name
'Hong Li'
'Jia-Geng Liu'
'Duan-Jun Xu'

_publ_section_title
Poly[[bis(1<i>H</i>-benzimidazole-\k<i>N</i>^3^)manganese(II)]-\m-aqua-\m-succinato-\k^2^<i>O</i>:<i>O</i>']
_journal_issue 4
_journal_name_full 'Acta Crystallographica Section E'
_journal_page_first m761
_journal_page_last m763
_journal_paper_doi 10.1107/S1600536805009098
_journal_volume 61
_journal_year 2005
_chemical_formula_iupac '[Mn (C4 H4 O4) (C7 H6 N2)2 (H2 O)]'
_chemical_formula_moiety 'C18 H18 Mn N4 O5'
_chemical_formula_sum 'C18 H18 Mn N4 O5'
_chemical_formula_weight 425.30
_chemical_name_systematic Poly[[bis(1H-benzimidazole-\kN^3^)manganese(II)]-\m-aqua-\m-succinato-\k^2^O:O']
_space_group_IT_number 15
_symmetry_cell_setting monoclinic
_symmetry_space_group_name_Hall '-C 2yc'
_symmetry_space_group_name_H-M 'C 1 2/c 1'
_atom_sites_solution_hydrogens geom
_atom_sites_solution_primary direct
_atom_sites_solution_secondary difmap
_audit_creation_method SHELXL-97
_cell_angle_alpha 90.00
_cell_angle_beta 96.042(2)
_cell_angle_gamma 90.00
_cell_formula_units_Z 4
_cell_length_a 13.0071(5)
_cell_length_b 13.9756(6)
_cell_length_c 9.7024(4)
_cell_measurement_reflns_used 5996
_cell_measurement_temperature 295(2)
_cell_measurement_theta_max 27.2
_cell_measurement_theta_min 2.1
_cell_volume 1753.92(12)
_computing_cell_refinement PROCESS-AUTO
_computing_data_collection 'PROCESS-AUTO (Rigaku, 1998)'
_computing_data_reduction 'CrystalStructure (Rigaku/MSC, 2002)'
_computing_molecular_graphics 'ORTEP-3 for Windows (Farrugia, 1997) and XP (Siemens, 1994)'
_computing_publication_material 'WinGX (Farrugia, 1999)'
_computing_structure_refinement 'SHELXL97 (Sheldrick, 1997)'
_computing_structure_solution 'SIR92 (Altomare et al., 1993)'
_diffrn_ambient_temperature 295(2)
_diffrn_detector_area_resol_mean 10.00
_diffrn_measured_fraction_theta_full 1.00
_diffrn_measured_fraction_theta_max 1.00
_diffrn_measurement_device_type 'Rigaku R-AXIS RAPID'
_diffrn_measurement_method \w
_diffrn_radiation_monochromator graphite
_diffrn_radiation_source 'fine-focus sealed tube'
_diffrn_radiation_type MoK\a
_diffrn_radiation_wavelength 0.71073
_diffrn_reflns_av_R_equivalents 0.0168
_diffrn_reflns_av_sigmaI/netI 0.0097
_diffrn_reflns_limit_h_max 16
_diffrn_reflns_limit_h_min -16
_diffrn_reflns_limit_k_max 18
_diffrn_reflns_limit_k_min -18
_diffrn_reflns_limit_l_max 12
_diffrn_reflns_limit_l_min -11
_diffrn_reflns_number 7988
_diffrn_reflns_theta_full 27.4
_diffrn_reflns_theta_max 27.4
_diffrn_reflns_theta_min 2.2
_diffrn_standards_decay_% 0
_diffrn_standards_interval_count 0
_diffrn_standards_interval_time 0
_diffrn_standards_number 0
_exptl_absorpt_coefficient_mu 0.793
_exptl_absorpt_correction_T_max 0.850
_exptl_absorpt_correction_T_min 0.745
_exptl_absorpt_correction_type multi-scan
_exptl_absorpt_process_details '(ABSCOR; Higashi, 1995)'
_exptl_crystal_colour colorless
_exptl_crystal_density_diffrn 1.611
_exptl_crystal_density_method 'not measured'
_exptl_crystal_description chunk
_exptl_crystal_F_000 876
_exptl_crystal_size_max 0.41
_exptl_crystal_size_mid 0.35
_exptl_crystal_size_min 0.20
_refine_diff_density_max 0.25
_refine_diff_density_min -0.30
_refine_ls_extinction_method none
_refine_ls_goodness_of_fit_ref 1.107
_refine_ls_hydrogen_treatment constr
_refine_ls_matrix_type full
_refine_ls_number_parameters 130
_refine_ls_number_reflns 1994
_refine_ls_number_restraints 0
_refine_ls_restrained_S_all 1.107
_refine_ls_R_factor_all 0.029
_refine_ls_R_factor_gt 0.027
_refine_ls_shift/su_max 0.000
_refine_ls_shift/su_mean 0.000
_refine_ls_structure_factor_coef Fsqd
_refine_ls_weighting_details 'calc w = 1/[\s^2^(Fo^2^)+(0.0431P)^2^+1.0253P] where P = (Fo^2^+2Fc^2^)/3'
_refine_ls_weighting_scheme calc
_refine_ls_wR_factor_gt 0.074
_refine_ls_wR_factor_ref 0.075
_reflns_number_gt 1859
_reflns_number_total 1994
_reflns_threshold_expression I>2\s(I)
_cod_data_source_file ng6122.cif
_cod_data_source_block I
_cod_original_sg_symbol_H-M 'C 2/c'
_cod_database_code 2205558
_cod_database_fobs_code 2205558

loop_
_symmetry_equiv_pos_as_xyz
'x, y, z'
'-x, y, -z+1/2'
'x+1/2, y+1/2, z'
'-x+1/2, y+1/2, -z+1/2'
'-x, -y, -z'
'x, -y, z-1/2'
'-x+1/2, -y+1/2, -z'
'x+1/2, -y+1/2, z-1/2'

loop_
_atom_site_label
_atom_site_fract_x
_atom_site_fract_y
_atom_site_fract_z
_atom_site_U_iso_or_equiv
_atom_site_adp_type
_atom_site_calc_flag
_atom_site_refinement_flags
_atom_site_occupancy
_atom_site_type_symbol
Mn 0.5000 0.0000 0.5000 0.02458(11) Uani d S 1 Mn
O1 0.41826(7) 0.12726(7) 0.53685(10) 0.0286(2) Uani d . 1 O
O2 0.36385(9) 0.17333(8) 0.32156(10) 0.0382(3) Uani d . 1 O
O3 0.5000 0.04277(9) 0.2500 0.0265(3) Uani d S 1 O
H3A 0.4462 0.0828 0.2550 0.064(6) Uiso d R 1 H
N1 0.64568(8) 0.08325(8) 0.54713(11) 0.0267(2) Uani d . 1 N
N2 0.75457(9) 0.18694(9) 0.65951(12) 0.0316(3) Uani d . 1 N
H2 0.7772 0.2302 0.7180 0.038 Uiso calc R 1 H
C1 0.65854(11) 0.14976(10) 0.64397(14) 0.0298(3) Uani d . 1 C
H1 0.6064 0.1691 0.6964 0.036 Uiso calc R 1 H
C2 0.80973(10) 0.14256(10) 0.56403(14) 0.0284(3) Uani d . 1 C
C3 0.91058(12) 0.15435(12) 0.53274(18) 0.0403(3) Uani d . 1 C
H3 0.9559 0.1967 0.5818 0.048 Uiso calc R 1 H
C4 0.94009(12) 0.10015(14) 0.4253(2) 0.0483(4) Uani d . 1 C
H4 1.0069 0.1064 0.4006 0.058 Uiso calc R 1 H
C5 0.87192(13) 0.03563(14) 0.3520(2) 0.0462(4) Uani d . 1 C
H5 0.8945 0.0004 0.2797 0.055 Uiso calc R 1 H
C6 0.77226(12) 0.02352(11) 0.38494(16) 0.0350(3) Uani d . 1 C
H6 0.7274 -0.0195 0.3364 0.042 Uiso calc R 1 H
C7 0.74104(10) 0.07780(9) 0.49333(14) 0.0259(3) Uani d . 1 C
C8 0.36867(9) 0.18180(9) 0.45055(13) 0.0234(3) Uani d . 1 C
C9 0.30768(9) 0.26289(9) 0.50757(14) 0.0247(3) Uani d . 1 C
H9A 0.3182 0.3214 0.4572 0.030 Uiso calc R 1 H
H9B 0.3316 0.2733 0.6045 0.030 Uiso calc R 1 H

loop_
_atom_site_aniso_label
_atom_site_aniso_U_11
_atom_site_aniso_U_22
_atom_site_aniso_U_33
_atom_site_aniso_U_12
_atom_site_aniso_U_13
_atom_site_aniso_U_23
Mn 0.01645(15) 0.01836(15) 0.03812(18) 0.00203(9) -0.00091(11) -0.00184(10)
O1 0.0278(5) 0.0248(5) 0.0330(5) 0.0094(4) 0.0021(4) 0.0032(4)
O2 0.0427(6) 0.0423(6) 0.0299(5) 0.0207(5) 0.0047(4) 0.0015(4)
O3 0.0216(6) 0.0236(6) 0.0344(7) 0.000 0.0032(5) 0.000
N1 0.0230(5) 0.0267(5) 0.0300(5) -0.0029(4) 0.0010(4) -0.0015(4)
N2 0.0342(6) 0.0313(6) 0.0285(6) -0.0094(5) 0.0000(5) -0.0047(5)
C1 0.0304(7) 0.0304(7) 0.0285(6) -0.0044(5) 0.0028(5) -0.0020(5)
C2 0.0275(6) 0.0276(6) 0.0290(6) -0.0060(5) -0.0022(5) 0.0030(5)
C3 0.0277(7) 0.0427(8) 0.0496(9) -0.0126(6) 0.0002(6) 0.0016(7)
C4 0.0279(7) 0.0544(10) 0.0643(11) -0.0068(7) 0.0134(7) -0.0026(9)
C5 0.0375(8) 0.0496(10) 0.0538(9) -0.0006(7) 0.0149(7) -0.0105(8)
C6 0.0306(7) 0.0338(7) 0.0403(8) -0.0027(6) 0.0028(6) -0.0076(6)
C7 0.0225(6) 0.0248(6) 0.0297(6) -0.0026(5) -0.0008(5) 0.0025(5)
C8 0.0171(5) 0.0213(6) 0.0322(6) 0.0028(4) 0.0044(5) 0.0020(5)
C9 0.0217(6) 0.0209(6) 0.0316(6) 0.0050(4) 0.0034(5) -0.0001(5)

loop_
_atom_type_symbol
_atom_type_description
_atom_type_scat_dispersion_real
_atom_type_scat_dispersion_imag
_atom_type_scat_source
C C 0.0033 0.0016 'International Tables Vol C Tables 4.2.6.8 and 6.1.1.4'
H H 0.0000 0.0000 'International Tables Vol C Tables 4.2.6.8 and 6.1.1.4'
N N 0.0061 0.0033 'International Tables Vol C Tables 4.2.6.8 and 6.1.1.4'
O O 0.0106 0.0060 'International Tables Vol C Tables 4.2.6.8 and 6.1.1.4'
Mn Mn 0.3368 0.7283 'International Tables Vol C Tables 4.2.6.8 and 6.1.1.4'

loop_
_geom_angle_atom_site_label_1
_geom_angle_atom_site_label_2
_geom_angle_atom_site_label_3
_geom_angle_site_symmetry_1
_geom_angle_site_symmetry_3
_geom_angle
_geom_angle_publ_flag
O1 Mn O1 . 5_656 180.00(5) ?
O1 Mn N1 . 5_656 92.40(4) ?
O1 Mn N1 5_656 5_656 87.60(4) ?
O1 Mn N1 . . 87.60(4) y
O1 Mn N1 5_656 . 92.40(4) ?
N1 Mn N1 5_656 . 180.00(6) ?
O1 Mn O3 . 5_656 89.18(4) ?
O1 Mn O3 5_656 5_656 90.82(4) ?
N1 Mn O3 5_656 5_656 89.28(3) ?
N1 Mn O3 . 5_656 90.72(3) ?
O1 Mn O3 . . 90.82(4) y
O1 Mn O3 5_656 . 89.18(4) ?
N1 Mn O3 5_656 . 90.72(3) ?
N1 Mn O3 . . 89.28(3) y
O3 Mn O3 5_656 . 180.0 ?
C8 O1 Mn . . 128.78(8) ?
Mn O3 Mn 2_655 . 152.31(6) ?
Mn O3 H3A 2_655 . 106.3 ?
Mn O3 H3A . . 91.0 ?
C1 N1 C7 . . 104.67(11) ?
C1 N1 Mn . . 123.70(9) ?
C7 N1 Mn . . 131.57(9) ?
C1 N2 C2 . . 107.08(11) ?
C1 N2 H2 . . 126.5 ?
C2 N2 H2 . . 126.5 ?
N1 C1 N2 . . 113.46(12) ?
N1 C1 H1 . . 123.3 ?
N2 C1 H1 . . 123.3 ?
N2 C2 C3 . . 131.70(13) ?
N2 C2 C7 . . 105.66(11) ?
C3 C2 C7 . . 122.62(14) ?
C4 C3 C2 . . 116.51(14) ?
C4 C3 H3 . . 121.7 ?
C2 C3 H3 . . 121.7 ?
C3 C4 C5 . . 121.72(15) ?
C3 C4 H4 . . 119.1 ?
C5 C4 H4 . . 119.1 ?
C6 C5 C4 . . 121.37(16) ?
C6 C5 H5 . . 119.3 ?
C4 C5 H5 . . 119.3 ?
C5 C6 C7 . . 117.70(14) ?
C5 C6 H6 . . 121.1 ?
C7 C6 H6 . . 121.1 ?
C6 C7 N1 . . 130.78(13) ?
C6 C7 C2 . . 120.06(13) ?
N1 C7 C2 . . 109.12(12) ?
O2 C8 O1 . . 125.17(11) ?
O2 C8 C9 . . 117.44(11) ?
O1 C8 C9 . . 117.37(11) ?
C8 C9 C9 . 7_556 109.41(13) ?
C8 C9 H9A . . 109.8 ?
C9 C9 H9A 7_556 . 109.8 ?
C8 C9 H9B . . 109.8 ?
C9 C9 H9B 7_556 . 109.8 ?
H9A C9 H9B . . 108.2 ?

loop_
_geom_bond_atom_site_label_1
_geom_bond_atom_site_label_2
_geom_bond_site_symmetry_2
_geom_bond_distance
_geom_bond_publ_flag
Mn O1 . 2.1217(9) y
Mn O1 5_656 2.1217(9) ?
Mn N1 5_656 2.2295(11) ?
Mn N1 . 2.2295(11) y
Mn O3 5_656 2.4982(3) ?
Mn O3 . 2.4982(3) y
O1 C8 . 1.2587(15) ?
O2 C8 . 1.2521(16) ?
O3 Mn 2_655 2.4982(3) ?
O3 H3A . 0.9012 ?
N1 C1 . 1.3197(18) ?
N1 C7 . 1.3976(17) ?
N2 C1 . 1.3465(18) ?
N2 C2 . 1.3775(18) ?
N2 H2 . 0.8600 ?
C1 H1 . 0.9300 ?
C2 C3 . 1.3870(19) ?
C2 C7 . 1.3996(18) ?
C3 C4 . 1.375(3) ?
C3 H3 . 0.9300 ?
C4 C5 . 1.405(3) ?
C4 H4 . 0.9300 ?
C5 C6 . 1.378(2) ?
C5 H5 . 0.9300 ?
C6 C7 . 1.391(2) ?
C6 H6 . 0.9300 ?
C8 C9 . 1.5206(16) ?
C9 C9 7_556 1.535(2) ?
C9 H9A . 0.9700 ?
C9 H9B . 0.9700 ?

loop_
_geom_hbond_atom_site_label_D
_geom_hbond_atom_site_label_H
_geom_hbond_atom_site_label_A
_geom_hbond_site_symmetry_A
_geom_hbond_distance_DH
_geom_hbond_distance_HA
_geom_hbond_distance_DA
_geom_hbond_angle_DHA
_geom_hbond_publ_flag
N2 H2 O2 8_556 0.86 1.96 2.7992(16) 163 y
O3 H3A O2 . 0.90 1.82 2.6845(14) 160 y

loop_
_geom_torsion_atom_site_label_1
_geom_torsion_atom_site_label_2
_geom_torsion_atom_site_label_3
_geom_torsion_atom_site_label_4
_geom_torsion_site_symmetry_1
_geom_torsion_site_symmetry_4
_geom_torsion
N1 Mn O1 C8 5_656 . -74.24(11)
N1 Mn O1 C8 . . 105.76(11)
O3 Mn O1 C8 5_656 . -163.49(10)
O3 Mn O1 C8 . . 16.51(10)
O1 Mn O3 Mn . 2_655 -150.11(3)
O1 Mn O3 Mn 5_656 2_655 29.90(3)
N1 Mn O3 Mn 5_656 2_655 -57.70(3)
N1 Mn O3 Mn . 2_655 122.30(3)
O1 Mn N1 C1 . . 37.56(11)
O1 Mn N1 C1 5_656 . -142.44(11)
O3 Mn N1 C1 5_656 . -51.59(11)
O3 Mn N1 C1 . . 128.41(11)
O1 Mn N1 C7 . . -145.58(12)
O1 Mn N1 C7 5_656 . 34.42(12)
O3 Mn N1 C7 5_656 . 125.26(12)
O3 Mn N1 C7 . . -54.74(12)
C7 N1 C1 N2 . . -1.07(16)
Mn N1 C1 N2 . . 176.50(9)
C2 N2 C1 N1 . . 0.87(17)
C1 N2 C2 C3 . . 178.51(16)
C1 N2 C2 C7 . . -0.27(15)
N2 C2 C3 C4 . . -177.25(16)
C7 C2 C3 C4 . . 1.4(2)
C2 C3 C4 C5 . . -0.5(3)
C3 C4 C5 C6 . . -0.3(3)
C4 C5 C6 C7 . . 0.3(3)
C5 C6 C7 N1 . . 177.89(15)
C5 C6 C7 C2 . . 0.5(2)
C1 N1 C7 C6 . . -176.74(15)
Mn N1 C7 C6 . . 6.0(2)
C1 N1 C7 C2 . . 0.85(15)
Mn N1 C7 C2 . . -176.45(9)
N2 C2 C7 C6 . . 177.53(13)
C3 C2 C7 C6 . . -1.4(2)
N2 C2 C7 N1 . . -0.36(15)
C3 C2 C7 N1 . . -179.28(13)
Mn O1 C8 O2 . . -4.77(19)
Mn O1 C8 C9 . . 173.63(8)
O2 C8 C9 C9 . 7_556 75.00(17)
O1 C8 C9 C9 . 7_556 -103.53(15)
